data_1560817
loop_
_publ_author_name
'Cramer, Alisha J.'
'Cole, Jacqueline M.'

_publ_section_title
;
 Host-guest prospects of neodymium and gadolinium ultraphosphate
 frameworks for nuclear waste storage: Multi-temperature topological
 analysis of nanoporous cages in RP5O14
;
_journal_name_full 'Journal of Solid State Chemistry'
_journal_page_first 250
_journal_page_last 257
_journal_paper_doi 10.1016/j.jssc.2018.07.020
_journal_volume 266
_journal_year 2018
_chemical_formula_sum 'Gd O14 P5'
_chemical_formula_weight 536.10
_space_group_IT_number 14
_space_group_name_Hall '-P 2ybc'
_space_group_name_H-M_alt 'P 1 21/c 1'
_symmetry_cell_setting monoclinic
_symmetry_space_group_name_H-M 'P 1 21/c 1'
_atom_sites_solution_hydrogens none
_atom_sites_solution_primary direct
_atom_sites_solution_secondary difmap
_cell_angle_alpha 90.00
_cell_angle_beta 90.58(3)
_cell_angle_gamma 90.00
_cell_formula_units_Z 4
_cell_length_a 8.7174(17)
_cell_length_b 8.8810(18)
_cell_length_c 12.915(3)
_cell_measurement_reflns_used 512
_cell_measurement_temperature 120(2)
_cell_measurement_theta_max 30.84
_cell_measurement_theta_min 2.0
_cell_volume 999.8(4)
_computing_cell_refinement
;
Rigaku CrystalClear-SM Expert 2.0
;
_computing_data_collection 'Rigaku CrystalClear-SM Expert 2.0'
_computing_data_reduction
;
Rigaku CrystalClear-SM Expert 2.0
;
_computing_molecular_graphics
;
SHELXTL-PLUS (Sheldrick, 1995)
;
_computing_publication_material 'SHELXL-97 (Sheldrick, 1997)'
_computing_structure_refinement 'SHELXL-97 (Sheldrick, 1997)'
_computing_structure_solution 'SHELXS-97 (Sheldrick, 1990)'
_diffrn_ambient_temperature 120(2)
_diffrn_measured_fraction_theta_full 0.845
_diffrn_measured_fraction_theta_max 0.845
_diffrn_measurement_device_type 'Rigaku Saturn 724+ CCD'
_diffrn_measurement_method '\w scans'
_diffrn_radiation_monochromator graphite
_diffrn_radiation_source 'fine-focus sealed tube'
_diffrn_radiation_type MoK\a
_diffrn_radiation_wavelength 0.71073
_diffrn_reflns_av_R_equivalents 0.0295
_diffrn_reflns_av_sigmaI/netI 0.0214
_diffrn_reflns_limit_h_max 12
_diffrn_reflns_limit_h_min -11
_diffrn_reflns_limit_k_max 12
_diffrn_reflns_limit_k_min -11
_diffrn_reflns_limit_l_max 5
_diffrn_reflns_limit_l_min -17
_diffrn_reflns_number 4626
_diffrn_reflns_theta_full 30.84
_diffrn_reflns_theta_max 30.84
_diffrn_reflns_theta_min 2.29
_diffrn_standards_decay_% 0
_diffrn_standards_interval_count 0
_diffrn_standards_interval_time 0
_diffrn_standards_number 0
_exptl_absorpt_coefficient_mu 7.523
_exptl_absorpt_correction_T_max 0.105
_exptl_absorpt_correction_T_min 0.069
_exptl_absorpt_correction_type empirical
_exptl_absorpt_process_details
;
T. Higashi, ABSCOR, empirical absorption correction
;
_exptl_crystal_colour colourless
_exptl_crystal_density_diffrn 3.562
_exptl_crystal_density_method 'not measured'
_exptl_crystal_description block
_exptl_crystal_F_000 1004
_exptl_crystal_size_max 0.4
_exptl_crystal_size_mid 0.4
_exptl_crystal_size_min 0.3
_refine_diff_density_max 1.964
_refine_diff_density_min -1.184
_refine_diff_density_rms 0.199
_refine_ls_extinction_coef 0.0031(3)
_refine_ls_extinction_expression Fc^*^=kFc[1+0.001xFc^2^\l^3^/sin(2\q)]^-1/4^
_refine_ls_extinction_method SHELXL
_refine_ls_goodness_of_fit_ref 1.130
_refine_ls_hydrogen_treatment none
_refine_ls_matrix_type full
_refine_ls_number_parameters 183
_refine_ls_number_reflns 2659
_refine_ls_number_restraints 0
_refine_ls_restrained_S_all 1.130
_refine_ls_R_factor_all 0.0266
_refine_ls_R_factor_gt 0.0263
_refine_ls_shift/su_max 0.001
_refine_ls_shift/su_mean 0.000
_refine_ls_structure_factor_coef Fsqd
_refine_ls_weighting_details 'calc w=1/[\s^2^(Fo^2^)+(0.0357P)^2^+5.0557P] where P=(Fo^2^+2Fc^2^)/3'
_refine_ls_weighting_scheme calc
_refine_ls_wR_factor_gt 0.0681
_refine_ls_wR_factor_ref 0.0686
_reflns_number_gt 2631
_reflns_number_total 2659
_reflns_threshold_expression >2sigma(I)
_cod_data_source_file 2gd120d-1a.cif
_cod_data_source_block 2gd120d-1a
_cod_original_cell_volume 999.8(3)
_cod_original_sg_symbol_H-M P2(1)/c
_cod_database_code 1560817

loop_
_symmetry_equiv_pos_as_xyz
'x, y, z'
'-x, y+1/2, -z+1/2'
'-x, -y, -z'
'x, -y-1/2, z-1/2'

loop_
_atom_site_label
_atom_site_type_symbol
_atom_site_fract_x
_atom_site_fract_y
_atom_site_fract_z
_atom_site_U_iso_or_equiv
_atom_site_adp_type
_atom_site_occupancy
_atom_site_symmetry_multiplicity
_atom_site_calc_flag
_atom_site_refinement_flags
_atom_site_disorder_assembly
_atom_site_disorder_group
Gd1 Gd 0.77764(2) 0.190996(19) 0.498417(15) 0.00481(8) Uani 1 1 d . . .
P1 P 1.25195(11) 0.45331(11) 0.66554(7) 0.00454(18) Uani 1 1 d . . .
P2 P 1.27645(12) 0.44808(11) 0.33596(7) 0.00498(18) Uani 1 1 d . . .
P3 P 1.18542(11) 0.24464(10) 0.50002(8) 0.00512(17) Uani 1 1 d . . .
P4 P 0.98955(12) 0.50688(12) 0.79732(7) 0.00534(17) Uani 1 1 d . . .
P5 P 0.50855(12) 0.00348(12) 0.67201(7) 0.00496(17) Uani 1 1 d . . .
O1 O 1.2966(4) 0.3140(3) 0.4129(2) 0.0081(6) Uani 1 1 d . . .
O2 O 1.2757(4) 0.3067(3) 0.6011(2) 0.0072(5) Uani 1 1 d . . .
O3 O 1.0310(3) 0.3140(3) 0.4932(2) 0.0081(5) Uani 1 1 d . . .
O4 O 0.7917(3) -0.0803(3) 0.5011(2) 0.0091(5) Uani 1 1 d . . .
O5 O 1.0861(3) 0.4312(3) 0.7062(2) 0.0079(5) Uani 1 1 d . . .
O6 O 0.7329(4) 0.4037(3) 0.6162(2) 0.0098(5) Uani 1 1 d . . .
O7 O 0.7196(4) 0.4063(3) 0.3909(2) 0.0097(5) Uani 1 1 d . . .
O8 O 0.5778(3) 0.1248(3) 0.6114(2) 0.0081(5) Uani 1 1 d . . .
O9 O 0.5841(3) 0.1157(3) 0.3773(2) 0.0091(5) Uani 1 1 d . . .
O10 O 1.3599(3) 0.4210(3) 0.7598(2) 0.0069(5) Uani 1 1 d . . .
O11 O 1.4148(3) 0.4167(3) 0.2644(2) 0.0073(5) Uani 1 1 d . . .
O12 O 0.9117(3) 0.1169(3) 0.3506(2) 0.0085(5) Uani 1 1 d . . .
O13 O 0.9150(3) 0.1202(3) 0.6479(2) 0.0088(5) Uani 1 1 d . . .
O14 O 0.8674(3) 0.6010(3) 0.7297(2) 0.0071(5) Uani 1 1 d . . .

loop_
_atom_site_aniso_label
_atom_site_aniso_U_11
_atom_site_aniso_U_22
_atom_site_aniso_U_33
_atom_site_aniso_U_23
_atom_site_aniso_U_13
_atom_site_aniso_U_12
Gd1 0.00541(11) 0.00404(11) 0.00498(11) 0.00010(5) 0.00026(7) -0.00010(5)
P1 0.0035(4) 0.0048(4) 0.0053(4) -0.0002(3) 0.0000(3) 0.0003(3)
P2 0.0048(4) 0.0046(4) 0.0055(4) 0.0001(3) 0.0004(3) 0.0003(3)
P3 0.0061(4) 0.0041(4) 0.0051(4) 0.0005(3) 0.0000(3) -0.0002(3)
P4 0.0052(4) 0.0060(4) 0.0049(4) -0.0001(3) 0.0008(3) -0.0001(3)
P5 0.0046(4) 0.0059(4) 0.0044(4) 0.0005(3) 0.0004(3) 0.0002(3)
O1 0.0065(13) 0.0111(14) 0.0067(12) 0.0037(9) 0.0015(10) 0.0023(10)
O2 0.0075(13) 0.0073(13) 0.0067(12) -0.0013(9) 0.0001(10) 0.0008(10)
O3 0.0067(12) 0.0070(12) 0.0107(13) 0.0010(10) 0.0007(11) -0.0003(9)
O4 0.0109(12) 0.0065(12) 0.0099(12) -0.0007(10) -0.0009(11) -0.0002(10)
O5 0.0041(12) 0.0104(13) 0.0092(12) -0.0037(10) 0.0014(10) -0.0011(10)
O6 0.0135(14) 0.0054(12) 0.0105(12) -0.0012(10) 0.0005(11) -0.0002(11)
O7 0.0116(13) 0.0073(13) 0.0100(12) 0.0026(10) -0.0021(11) 0.0001(11)
O8 0.0073(12) 0.0083(12) 0.0086(12) 0.0038(10) 0.0029(10) 0.0008(10)
O9 0.0092(13) 0.0080(13) 0.0100(12) -0.0016(10) 0.0007(10) 0.0003(11)
O10 0.0058(12) 0.0069(12) 0.0079(12) 0.0010(10) -0.0032(9) 0.0002(10)
O11 0.0057(12) 0.0074(12) 0.0088(12) 0.0012(10) 0.0031(10) 0.0006(10)
O12 0.0096(13) 0.0081(12) 0.0079(12) -0.0015(10) 0.0016(10) 0.0017(10)
O13 0.0094(13) 0.0090(13) 0.0080(12) 0.0016(10) -0.0015(10) -0.0001(11)
O14 0.0046(11) 0.0058(12) 0.0109(12) -0.0002(10) -0.0021(10) -0.0001(10)

loop_
_atom_type_symbol
_atom_type_description
_atom_type_scat_dispersion_real
_atom_type_scat_dispersion_imag
_atom_type_scat_source
O O 0.0106 0.0060 'International Tables Vol C Tables 4.2.6.8 and 6.1.1.4'
P P 0.1023 0.0942 'International Tables Vol C Tables 4.2.6.8 and 6.1.1.4'
Gd Gd -0.1653 3.9035 'International Tables Vol C Tables 4.2.6.8 and 6.1.1.4'

loop_
_geom_angle_atom_site_label_1
_geom_angle_atom_site_label_2
_geom_angle_atom_site_label_3
_geom_angle
_geom_angle_site_symmetry_1
_geom_angle_site_symmetry_3
O12 Gd1 O13 109.92(10) . .
O12 Gd1 O8 144.29(11) . .
O13 Gd1 O8 78.34(10) . .
O12 Gd1 O9 75.06(10) . .
O13 Gd1 O9 144.69(11) . .
O8 Gd1 O9 79.28(10) . .
O12 Gd1 O4 72.86(10) . .
O13 Gd1 O4 72.26(10) . .
O8 Gd1 O4 77.30(10) . .
O9 Gd1 O4 76.41(10) . .
O12 Gd1 O7 81.78(10) . .
O13 Gd1 O7 141.97(10) . .
O8 Gd1 O7 113.68(10) . .
O9 Gd1 O7 72.65(10) . .
O4 Gd1 O7 144.05(10) . .
O12 Gd1 O6 143.47(10) . .
O13 Gd1 O6 77.28(10) . .
O8 Gd1 O6 71.68(10) . .
O9 Gd1 O6 120.35(10) . .
O4 Gd1 O6 140.06(10) . .
O7 Gd1 O6 73.36(10) . .
O12 Gd1 O3 69.39(11) . .
O13 Gd1 O3 72.03(10) . .
O8 Gd1 O3 142.63(11) . .
O9 Gd1 O3 137.26(11) . .
O4 Gd1 O3 113.41(9) . .
O7 Gd1 O3 79.40(10) . .
O6 Gd1 O3 79.88(10) . .
O7 P1 O5 115.94(18) 3_766 .
O7 P1 O10 116.18(17) 3_766 .
O5 P1 O10 105.61(16) . .
O7 P1 O2 114.85(17) 3_766 .
O5 P1 O2 101.75(17) . .
O10 P1 O2 100.40(16) . .
O6 P2 O11 117.50(18) 3_766 .
O6 P2 O1 115.22(17) 3_766 .
O11 P2 O1 99.16(16) . .
O6 P2 O14 115.65(18) 3_766 3_766
O11 P2 O14 104.47(16) . 3_766
O1 P2 O14 102.51(17) . 3_766
O4 P3 O3 122.26(17) 3_756 .
O4 P3 O1 106.80(16) 3_756 .
O3 P3 O1 110.61(17) . .
O4 P3 O2 106.31(16) 3_756 .
O3 P3 O2 109.94(17) . .
O1 P3 O2 98.16(16) . .
O12 P4 O13 123.08(16) 4_566 2_756
O12 P4 O5 106.21(17) 4_566 .
O13 P4 O5 109.80(17) 2_756 .
O12 P4 O14 109.76(17) 4_566 .
O13 P4 O14 105.79(17) 2_756 .
O5 P4 O14 99.78(16) . .
O8 P5 O9 121.67(17) . 3_656
O8 P5 O10 109.33(17) . 2_746
O9 P5 O10 107.00(17) 3_656 2_746
O8 P5 O11 106.60(17) . 4_466
O9 P5 O11 110.81(17) 3_656 4_466
O10 P5 O11 99.10(16) 2_746 4_466
P2 O1 P3 132.1(2) . .
P1 O2 P3 130.5(2) . .
P3 O3 Gd1 128.90(15) . .
P3 O4 Gd1 174.94(18) 3_756 .
P1 O5 P4 133.8(2) . .
P2 O6 Gd1 165.11(19) 3_766 .
P1 O7 Gd1 157.5(2) 3_766 .
P5 O8 Gd1 145.55(19) . .
P5 O9 Gd1 150.03(19) 3_656 .
P1 O10 P5 139.7(2) . 2_756
P2 O11 P5 139.7(2) . 4_665
P4 O12 Gd1 146.05(18) 4_565 .
P4 O13 Gd1 148.68(19) 2_746 .
P2 O14 P4 132.2(2) 3_766 .

loop_
_geom_bond_atom_site_label_1
_geom_bond_atom_site_label_2
_geom_bond_distance
_geom_bond_site_symmetry_2
Gd1 O12 2.343(3) .
Gd1 O13 2.348(3) .
Gd1 O8 2.359(3) .
Gd1 O9 2.385(3) .
Gd1 O4 2.412(3) .
Gd1 O7 2.414(3) .
Gd1 O6 2.459(3) .
Gd1 O3 2.465(3) .
P1 O7 1.467(3) 3_766
P1 O5 1.555(3) .
P1 O10 1.559(3) .
P1 O2 1.560(3) .
P2 O6 1.457(3) 3_766
P2 O11 1.553(3) .
P2 O1 1.560(3) .
P2 O14 1.569(3) 3_766
P3 O4 1.473(3) 3_756
P3 O3 1.482(3) .
P3 O1 1.615(3) .
P3 O2 1.615(3) .
P4 O12 1.467(3) 4_566
P4 O13 1.481(3) 2_756
P4 O5 1.602(3) .
P4 O14 1.605(3) .
P5 O8 1.465(3) .
P5 O9 1.472(3) 3_656
P5 O10 1.614(3) 2_746
P5 O11 1.616(3) 4_466
O4 P3 1.473(3) 3_756
O6 P2 1.457(3) 3_766
O7 P1 1.467(3) 3_766
O9 P5 1.472(3) 3_656
O10 P5 1.614(3) 2_756
O11 P5 1.616(3) 4_665
O12 P4 1.467(3) 4_565
O13 P4 1.481(3) 2_746
O14 P2 1.569(3) 3_766

_cod_database_fobs_code 1560817
